data_7022473
loop_
_publ_author_name
'Ngubane, Siyabonga'
'Kadish, Karl M.'
'Bear, John L.'
'Van Caemelbecke, Eric'
'Thuriere, Antoine'
'Ramirez, Kevin P.'

_publ_section_title
;
 Synthesis, structure, and electrochemical characterization of a
 mixed-ligand diruthenium(III,II) complex with an unusual arrangement of
 the bridging ligands.
;
_journal_issue 10
_journal_name_full 'Dalton transactions (Cambridge, England : 2003)'
_journal_page_first 3571
_journal_page_last 3580
_journal_paper_doi 10.1039/c2dt32715e
_journal_volume 42
_journal_year 2013
_chemical_formula_moiety 'C44 H48 Cl N6 O2 Ru2, C2 H6 O'
_chemical_formula_sum 'C46 H54 Cl N6 O3 Ru2'
_chemical_formula_weight 976.54
_chemical_name_systematic
;
?
;
_space_group_IT_number 62
_symmetry_cell_setting orthorhombic
_symmetry_space_group_name_Hall '-P 2ac 2n'
_symmetry_space_group_name_H-M 'P n m a'
_atom_sites_solution_hydrogens geom
_atom_sites_solution_primary direct
_atom_sites_solution_secondary difmap
_audit_creation_method SHELXL-97
_cell_angle_alpha 90.00
_cell_angle_beta 90.00
_cell_angle_gamma 90.00
_cell_formula_units_Z 4
_cell_length_a 15.1363(8)
_cell_length_b 14.0416(7)
_cell_length_c 20.7216(10)
_cell_measurement_reflns_used 8016
_cell_measurement_temperature 223(2)
_cell_measurement_theta_max 25.07
_cell_measurement_theta_min 1.67
_cell_volume 4404.1(4)
_computing_cell_refinement 'SAINT v7.12A (Bruker-Nonius, 2004)'
_computing_data_collection 'APEX2 v1.0-27 (Bruker-Nonius, 2005)'
_computing_data_reduction 'SAINT v7.12A (Bruker-Nonius, 2004)'
_computing_structure_refinement 'SHELXL v6.12 (G.M. Sheldrick, 2001)'
_computing_structure_solution 'SHELXS v6.12 (G.M. Sheldrick, 2001)'
_diffrn_ambient_temperature 223(2)
_diffrn_detector_area_resol_mean 4K
_diffrn_measured_fraction_theta_full 0.998
_diffrn_measured_fraction_theta_max 0.998
_diffrn_measurement_device_type 'Bruker APEX II CCD'
_diffrn_measurement_method CCD
_diffrn_radiation_monochromator graphite
_diffrn_radiation_source 'fine-focus sealed tube'
_diffrn_radiation_type MoK\a
_diffrn_radiation_wavelength 0.71073
_diffrn_reflns_av_R_equivalents 0.0649
_diffrn_reflns_av_sigmaI/netI 0.0251
_diffrn_reflns_limit_h_max 18
_diffrn_reflns_limit_h_min 0
_diffrn_reflns_limit_k_max 16
_diffrn_reflns_limit_k_min 0
_diffrn_reflns_limit_l_max 24
_diffrn_reflns_limit_l_min 0
_diffrn_reflns_number 22652
_diffrn_reflns_theta_full 25.07
_diffrn_reflns_theta_max 25.07
_diffrn_reflns_theta_min 1.67
_diffrn_standards_decay_% 0.0
_exptl_absorpt_coefficient_mu 0.793
_exptl_absorpt_correction_T_max 1.0000
_exptl_absorpt_correction_T_min 0.7444
_exptl_absorpt_correction_type empirical
_exptl_absorpt_process_details 'SHELXL v6.12'
_exptl_crystal_colour 'Dark blue-green'
_exptl_crystal_density_diffrn 1.473
_exptl_crystal_density_method 'not measured'
_exptl_crystal_description 'flat column'
_exptl_crystal_F_000 2004
_exptl_crystal_size_max 0.45
_exptl_crystal_size_mid 0.10
_exptl_crystal_size_min 0.05
_refine_diff_density_max 0.753
_refine_diff_density_min -0.402
_refine_diff_density_rms 0.071
_refine_ls_extinction_method none
_refine_ls_goodness_of_fit_ref 1.080
_refine_ls_hydrogen_treatment noref
_refine_ls_matrix_type full
_refine_ls_number_parameters 301
_refine_ls_number_reflns 4070
_refine_ls_number_restraints 0
_refine_ls_restrained_S_all 1.080
_refine_ls_R_factor_all 0.0494
_refine_ls_R_factor_gt 0.0307
_refine_ls_shift/su_max 0.001
_refine_ls_shift/su_mean 0.000
_refine_ls_structure_factor_coef Fsqd
_refine_ls_weighting_details 'calc w=1/[\s^2^(Fo^2^)+(0.0469P)^2^+3.5544P] where P=(Fo^2^+2Fc^2^)/3'
_refine_ls_weighting_scheme calc
_refine_ls_wR_factor_gt 0.0806
_refine_ls_wR_factor_ref 0.0948
_reflns_number_gt 2995
_reflns_number_total 4366
_reflns_threshold_expression >4sigma(I)
_cod_data_source_file c2dt32715e.txt
_cod_data_source_block k1224
_cod_depositor_comments
;
The following automatic conversions were performed:

'_symmetry_cell_setting' value 'Orthorhombic' changed to
'orthorhombic' according to
/home/saulius/struct/CIF-dictionaries/cif_core.dic dictionary named
'cif_core.dic' version 2.4.2 from
2011-04-26.

'_exptl_absorpt_correction_type' value 'Empirical'
changed to 'empirical' according to
/home/saulius/struct/CIF-dictionaries/cif_core.dic dictionary named
'cif_core.dic' version 2.4.2 from 2011-04-26.

Automatic conversion script
Id: cif_fix_values 1891 2012-01-12 08:04:46Z andrius 
;
_cod_original_sg_symbol_H-M Pnma
_cod_database_code 7022473

loop_
_symmetry_equiv_pos_as_xyz
'x, y, z'
'-x+1/2, -y, z+1/2'
'-x, y+1/2, -z'
'x+1/2, -y+1/2, -z+1/2'
'-x, -y, -z'
'x-1/2, y, -z-1/2'
'x, -y-1/2, z'
'-x-1/2, y-1/2, z-1/2'

loop_
_atom_site_label
_atom_site_type_symbol
_atom_site_fract_x
_atom_site_fract_y
_atom_site_fract_z
_atom_site_U_iso_or_equiv
_atom_site_adp_type
_atom_site_occupancy
_atom_site_symmetry_multiplicity
_atom_site_calc_flag
_atom_site_refinement_flags
_atom_site_disorder_assembly
_atom_site_disorder_group
Ru1 Ru 0.35300(3) 0.2500 0.584050(19) 0.03653(13) Uani 1 2 d S . .
Ru2 Ru 0.22343(3) 0.2500 0.641262(18) 0.03490(13) Uani 1 2 d S . .
Cl Cl 0.49010(9) 0.2500 0.51918(7) 0.0561(4) Uani 1 2 d S . .
O1 O 0.4259(2) 0.2500 0.66882(18) 0.0482(9) Uani 1 2 d S . .
O2 O 0.2988(3) 0.2500 0.72411(15) 0.0449(9) Uani 1 2 d S . .
N1 N 0.35610(19) 0.3996(2) 0.59473(13) 0.0403(7) Uani 1 1 d . . .
N2 N 0.21797(19) 0.39430(19) 0.64310(13) 0.0388(7) Uani 1 1 d . . .
N3 N 0.1489(3) 0.2500 0.56080(19) 0.0359(9) Uani 1 2 d S . .
N4 N 0.2774(3) 0.2500 0.49972(18) 0.0353(9) Uani 1 2 d S . .
C1 C 0.4303(3) 0.4499(3) 0.57920(18) 0.0519(10) Uani 1 1 d . . .
H1 H 0.4790 0.4165 0.5625 0.062 Uiso 1 1 calc R . .
C2 C 0.4373(3) 0.5463(3) 0.5868(2) 0.0614(11) Uani 1 1 d . . .
H2 H 0.4890 0.5787 0.5745 0.074 Uiso 1 1 calc R . .
C3 C 0.3661(3) 0.5951(3) 0.6130(2) 0.0656(12) Uani 1 1 d . . .
H3 H 0.3690 0.6616 0.6180 0.079 Uiso 1 1 calc R . .
C4 C 0.2923(3) 0.5472(3) 0.63151(19) 0.0553(10) Uani 1 1 d . . .
H4 H 0.2445 0.5804 0.6498 0.066 Uiso 1 1 calc R . .
C5 C 0.2875(2) 0.4469(3) 0.62306(16) 0.0420(8) Uani 1 1 d . . .
C6 C 0.1356(2) 0.4402(2) 0.65856(17) 0.0405(8) Uani 1 1 d . . .
C7 C 0.0861(3) 0.4853(3) 0.61047(18) 0.0480(9) Uani 1 1 d . . .
C8 C 0.0044(3) 0.5238(3) 0.6262(2) 0.0552(10) Uani 1 1 d . . .
H8 H -0.0287 0.5537 0.5935 0.066 Uiso 1 1 calc R . .
C9 C -0.0302(3) 0.5200(3) 0.6877(2) 0.0548(10) Uani 1 1 d . . .
C10 C 0.0205(3) 0.4771(3) 0.73458(19) 0.0547(10) Uani 1 1 d . . .
H10 H -0.0013 0.4746 0.7770 0.066 Uiso 1 1 calc R . .
C11 C 0.1023(3) 0.4373(2) 0.72168(17) 0.0467(9) Uani 1 1 d . . .
C12 C 0.1184(3) 0.4937(3) 0.54187(18) 0.0624(12) Uani 1 1 d . . .
H12A H 0.1730 0.5298 0.5410 0.094 Uiso 1 1 calc R . .
H12B H 0.0741 0.5261 0.5161 0.094 Uiso 1 1 calc R . .
H12C H 0.1287 0.4306 0.5244 0.094 Uiso 1 1 calc R . .
C13 C -0.1193(3) 0.5632(4) 0.7030(2) 0.0834(15) Uani 1 1 d . . .
H13A H -0.1550 0.5171 0.7262 0.125 Uiso 1 1 calc R . .
H13B H -0.1489 0.5805 0.6632 0.125 Uiso 1 1 calc R . .
H13C H -0.1113 0.6195 0.7294 0.125 Uiso 1 1 calc R . .
C14 C 0.1536(3) 0.3930(3) 0.7763(2) 0.0680(13) Uani 1 1 d . . .
H14A H 0.1257 0.4091 0.8170 0.102 Uiso 1 1 calc R . .
H14B H 0.2137 0.4170 0.7759 0.102 Uiso 1 1 calc R . .
H14C H 0.1543 0.3244 0.7711 0.102 Uiso 1 1 calc R . .
C15 C 0.0589(3) 0.2500 0.5641(3) 0.0464(13) Uani 1 2 d S . .
H15 H 0.0327 0.2500 0.6052 0.056 Uiso 1 2 calc SR . .
C16 C 0.0054(4) 0.2500 0.5128(3) 0.0544(14) Uani 1 2 d S . .
H16 H -0.0563 0.2500 0.5177 0.065 Uiso 1 2 calc SR . .
C17 C 0.0448(4) 0.2500 0.4512(3) 0.0492(13) Uani 1 2 d S . .
H17 H 0.0091 0.2500 0.4141 0.059 Uiso 1 2 calc SR . .
C18 C 0.1337(3) 0.2500 0.4453(3) 0.0434(12) Uani 1 2 d S . .
H18 H 0.1596 0.2500 0.4040 0.052 Uiso 1 2 calc SR . .
C19 C 0.1885(3) 0.2500 0.5014(2) 0.0332(10) Uani 1 2 d S . .
C20 C 0.3154(3) 0.2500 0.4352(2) 0.0367(11) Uani 1 2 d S . .
C21 C 0.3302(2) 0.3364(2) 0.40350(16) 0.0400(8) Uani 1 1 d . . .
C22 C 0.3617(3) 0.3344(3) 0.34091(18) 0.0490(9) Uani 1 1 d . . .
H22 H 0.3721 0.3924 0.3196 0.059 Uiso 1 1 calc R . .
C23 C 0.3786(4) 0.2500 0.3083(3) 0.0559(15) Uani 1 2 d S . .
C24 C 0.3090(3) 0.4304(3) 0.43396(18) 0.0512(10) Uani 1 1 d . . .
H24A H 0.3331 0.4814 0.4077 0.077 Uiso 1 1 calc R . .
H24B H 0.3347 0.4330 0.4768 0.077 Uiso 1 1 calc R . .
H24C H 0.2454 0.4376 0.4371 0.077 Uiso 1 1 calc R . .
C25 C 0.4117(6) 0.2500 0.2394(3) 0.084(2) Uani 1 2 d S . .
H25A H 0.4093 0.1858 0.2222 0.126 Uiso 0.50 1 calc PR . .
H25B H 0.4722 0.2728 0.2383 0.126 Uiso 0.50 1 calc PR . .
H25C H 0.3748 0.2915 0.2134 0.126 Uiso 0.50 1 calc PR . .
C26 C 0.3834(4) 0.2500 0.7213(3) 0.0440(12) Uani 1 2 d S . .
C27 C 0.4321(4) 0.2500 0.7836(3) 0.0571(15) Uani 1 2 d S . .
H27A H 0.4929 0.2310 0.7762 0.086 Uiso 0.50 1 calc PR . .
H27B H 0.4043 0.2055 0.8131 0.086 Uiso 0.50 1 calc PR . .
H27C H 0.4308 0.3134 0.8021 0.086 Uiso 0.50 1 calc PR . .
O3 O 0.6910(16) 0.1656(16) 0.5373(11) 0.128(6) Uiso 0.22 1 d PG A -1
H3A H 0.6420 0.1945 0.5331 0.191 Uiso 0.22 1 d PG A -1
C28 C 0.744(2) 0.2131(19) 0.5853(14) 0.128(6) Uiso 0.22 1 d PG A -1
H28A H 0.8001 0.1795 0.5906 0.153 Uiso 0.22 1 d PG A -1
H28B H 0.7129 0.2124 0.6268 0.153 Uiso 0.22 1 d PG A -1
C29 C 0.761(3) 0.315(2) 0.5649(17) 0.128(6) Uiso 0.22 1 d PG A -1
H29A H 0.7967 0.3469 0.5975 0.191 Uiso 0.22 1 d PG A -1
H29B H 0.7054 0.3487 0.5602 0.191 Uiso 0.22 1 d PG A -1
H29C H 0.7924 0.3159 0.5240 0.191 Uiso 0.22 1 d PG A -1
O3' O 0.660(2) 0.209(2) 0.5987(15) 0.120(10) Uiso 0.14 1 d PG B -2
H3B H 0.6213 0.1853 0.5740 0.180 Uiso 0.14 1 d PG B -2
C28' C 0.743(2) 0.216(5) 0.564(2) 0.120(10) Uiso 0.14 1 d PG B -2
H28C H 0.7620 0.1525 0.5504 0.144 Uiso 0.14 1 d PG B -2
H28D H 0.7884 0.2423 0.5927 0.144 Uiso 0.14 1 d PG B -2
C29' C 0.732(4) 0.280(4) 0.506(2) 0.120(10) Uiso 0.14 1 d PG B -2
H29D H 0.7874 0.2845 0.4827 0.180 Uiso 0.14 1 d PG B -2
H29E H 0.7134 0.3430 0.5195 0.180 Uiso 0.14 1 d PG B -2
H29F H 0.6871 0.2534 0.4773 0.180 Uiso 0.28 2 d SPG B -2
O3" O 0.735(3) 0.299(4) 0.550(2) 0.124(10) Uiso 0.14 1 d PG C -3
H3C H 0.7014 0.2944 0.5830 0.187 Uiso 0.14 1 d PG C -3
C28" C 0.738(5) 0.209(3) 0.517(3) 0.124(10) Uiso 0.14 1 d PG C -3
H28E H 0.6780 0.1914 0.5031 0.149 Uiso 0.14 1 d PG C -3
H28F H 0.7597 0.1595 0.5460 0.149 Uiso 0.14 1 d PG C -3
C29" C 0.798(3) 0.216(3) 0.4583(17) 0.124(10) Uiso 0.14 1 d PG C -3
H29G H 0.7992 0.1557 0.4360 0.187 Uiso 0.14 1 d PG C -3
H29H H 0.8570 0.2333 0.4721 0.187 Uiso 0.14 1 d PG C -3
H29I H 0.7754 0.2652 0.4294 0.187 Uiso 0.14 1 d PG C -3

loop_
_atom_site_aniso_label
_atom_site_aniso_U_11
_atom_site_aniso_U_22
_atom_site_aniso_U_33
_atom_site_aniso_U_23
_atom_site_aniso_U_13
_atom_site_aniso_U_12
Ru1 0.0406(2) 0.0353(2) 0.0337(2) 0.000 -0.00246(17) 0.000
Ru2 0.0457(3) 0.0301(2) 0.0289(2) 0.000 -0.00047(17) 0.000
Cl 0.0435(8) 0.0625(9) 0.0621(9) 0.000 0.0061(6) 0.000
O1 0.049(2) 0.050(2) 0.046(2) 0.000 -0.0133(18) 0.000
O2 0.063(3) 0.0413(19) 0.0304(18) 0.000 -0.0064(17) 0.000
N1 0.0482(18) 0.0355(16) 0.0373(17) 0.0017(13) -0.0027(13) -0.0054(13)
N2 0.0512(18) 0.0280(14) 0.0373(16) -0.0027(12) 0.0005(13) 0.0002(13)
N3 0.039(2) 0.037(2) 0.032(2) 0.000 -0.0009(17) 0.000
N4 0.041(2) 0.034(2) 0.031(2) 0.000 -0.0004(17) 0.000
C1 0.054(2) 0.055(2) 0.047(2) 0.0005(18) -0.0030(18) -0.0122(19)
C2 0.071(3) 0.054(2) 0.059(3) 0.002(2) -0.004(2) -0.024(2)
C3 0.089(3) 0.041(2) 0.067(3) 0.001(2) -0.004(3) -0.017(2)
C4 0.071(3) 0.036(2) 0.059(3) -0.0019(18) -0.004(2) -0.0043(19)
C5 0.055(2) 0.0355(18) 0.0356(19) 0.0000(15) -0.0040(17) -0.0040(16)
C6 0.055(2) 0.0287(17) 0.0381(19) -0.0047(15) 0.0008(16) -0.0019(15)
C7 0.063(3) 0.042(2) 0.038(2) -0.0037(17) -0.0003(18) 0.0067(18)
C8 0.064(3) 0.052(2) 0.049(2) -0.0050(19) -0.0043(19) 0.016(2)
C9 0.057(3) 0.055(2) 0.052(3) -0.011(2) 0.006(2) 0.0029(19)
C10 0.070(3) 0.052(2) 0.042(2) -0.0067(18) 0.013(2) -0.004(2)
C11 0.065(3) 0.0359(19) 0.039(2) -0.0038(16) 0.0009(18) -0.0020(18)
C12 0.080(3) 0.066(3) 0.041(2) 0.007(2) 0.004(2) 0.026(2)
C13 0.065(3) 0.110(4) 0.075(3) -0.007(3) 0.012(3) 0.020(3)
C14 0.094(4) 0.064(3) 0.045(2) 0.004(2) 0.005(2) 0.017(2)
C15 0.043(3) 0.059(3) 0.037(3) 0.000 0.004(2) 0.000
C16 0.037(3) 0.073(4) 0.053(4) 0.000 -0.001(3) 0.000
C17 0.047(3) 0.059(3) 0.042(3) 0.000 -0.011(2) 0.000
C18 0.046(3) 0.046(3) 0.038(3) 0.000 -0.004(2) 0.000
C19 0.040(3) 0.032(2) 0.028(2) 0.000 -0.001(2) 0.000
C20 0.040(3) 0.042(3) 0.028(2) 0.000 0.002(2) 0.000
C21 0.044(2) 0.040(2) 0.0357(19) 0.0003(15) 0.0020(15) -0.0014(16)
C22 0.065(3) 0.040(2) 0.042(2) 0.0052(17) 0.0112(18) -0.0032(18)
C23 0.073(4) 0.053(3) 0.042(3) 0.000 0.014(3) 0.000
C24 0.075(3) 0.039(2) 0.040(2) 0.0037(16) 0.0056(19) 0.0003(19)
C25 0.133(7) 0.071(4) 0.049(4) 0.000 0.042(4) 0.000
C26 0.061(4) 0.032(3) 0.039(3) 0.000 -0.015(3) 0.000
C27 0.072(4) 0.052(3) 0.048(3) 0.000 -0.019(3) 0.000

loop_
_atom_type_symbol
_atom_type_description
_atom_type_scat_dispersion_real
_atom_type_scat_dispersion_imag
_atom_type_scat_source
C C 0.0033 0.0016 'International Tables Vol C Tables 4.2.6.8 and 6.1.1.4'
H H 0.0000 0.0000 'International Tables Vol C Tables 4.2.6.8 and 6.1.1.4'
N N 0.0061 0.0033 'International Tables Vol C Tables 4.2.6.8 and 6.1.1.4'
O O 0.0106 0.0060 'International Tables Vol C Tables 4.2.6.8 and 6.1.1.4'
Cl Cl 0.1484 0.1585 'International Tables Vol C Tables 4.2.6.8 and 6.1.1.4'
Ru Ru -1.2594 0.8363 'International Tables Vol C Tables 4.2.6.8 and 6.1.1.4'

loop_
_geom_angle_atom_site_label_1
_geom_angle_atom_site_label_2
_geom_angle_atom_site_label_3
_geom_angle
_geom_angle_site_symmetry_1
_geom_angle_site_symmetry_3
O1 Ru1 N4 178.92(15) . .
O1 Ru1 N1 84.23(8) . .
N4 Ru1 N1 95.73(8) . .
O1 Ru1 N1 84.23(8) . 7_565
N4 Ru1 N1 95.72(8) . 7_565
N1 Ru1 N1 167.71(15) . 7_565
O1 Ru1 Ru2 90.99(11) . .
N4 Ru1 Ru2 87.93(11) . .
N1 Ru1 Ru2 87.99(8) . .
N1 Ru1 Ru2 87.99(8) 7_565 .
O1 Ru1 Cl 90.79(11) . .
N4 Ru1 Cl 90.29(11) . .
N1 Ru1 Cl 92.19(8) . .
N1 Ru1 Cl 92.19(8) 7_565 .
Ru2 Ru1 Cl 178.22(4) . .
N3 Ru2 N2 89.58(8) . 7_565
N3 Ru2 N2 89.59(8) . .
N2 Ru2 N2 174.86(16) 7_565 .
N3 Ru2 O2 179.50(15) . .
N2 Ru2 O2 90.40(8) 7_565 .
N2 Ru2 O2 90.39(8) . .
N3 Ru2 Ru1 92.95(11) . .
N2 Ru2 Ru1 92.55(8) 7_565 .
N2 Ru2 Ru1 92.55(8) . .
O2 Ru2 Ru1 87.56(11) . .
C26 O1 Ru1 117.2(3) . .
C26 O2 Ru2 121.0(3) . .
C5 N1 C1 118.4(3) . .
C5 N1 Ru1 120.8(2) . .
C1 N1 Ru1 120.5(3) . .
C5 N2 C6 119.9(3) . .
C5 N2 Ru2 120.6(2) . .
C6 N2 Ru2 119.1(2) . .
C15 N3 C19 118.8(4) . .
C15 N3 Ru2 121.2(3) . .
C19 N3 Ru2 119.9(3) . .
C19 N4 C20 114.7(4) . .
C19 N4 Ru1 121.7(3) . .
C20 N4 Ru1 123.5(3) . .
N1 C1 C2 123.3(4) . .
C1 C2 C3 118.3(4) . .
C4 C3 C2 120.2(4) . .
C3 C4 C5 119.9(4) . .
N2 C5 N1 117.3(3) . .
N2 C5 C4 122.9(4) . .
N1 C5 C4 119.7(3) . .
C7 C6 C11 119.1(3) . .
C7 C6 N2 120.5(3) . .
C11 C6 N2 120.4(3) . .
C8 C7 C6 119.1(4) . .
C8 C7 C12 118.6(4) . .
C6 C7 C12 122.3(4) . .
C9 C8 C7 122.6(4) . .
C10 C9 C8 117.3(4) . .
C10 C9 C13 121.6(4) . .
C8 C9 C13 121.1(4) . .
C9 C10 C11 122.6(4) . .
C10 C11 C6 119.3(4) . .
C10 C11 C14 118.8(4) . .
C6 C11 C14 121.9(4) . .
C16 C15 N3 124.4(5) . .
C15 C16 C17 117.7(5) . .
C18 C17 C16 120.3(5) . .
C17 C18 C19 120.2(5) . .
N4 C19 N3 117.5(4) . .
N4 C19 C18 124.0(4) . .
N3 C19 C18 118.5(4) . .
C21 C20 C21 120.5(4) . 7_565
C21 C20 N4 119.7(2) . .
C21 C20 N4 119.6(2) 7_565 .
C22 C21 C20 118.5(3) . .
C22 C21 C24 119.2(3) . .
C20 C21 C24 122.2(3) . .
C21 C22 C23 122.6(4) . .
C22 C23 C22 117.2(5) . 7_565
C22 C23 C25 121.4(2) . .
C22 C23 C25 121.4(2) 7_565 .
O1 C26 O2 123.2(5) . .
O1 C26 C27 119.7(5) . .
O2 C26 C27 117.1(5) . .
O3 C28 C29 110.0 . .
O3' C28' C29' 110.0 . .
O3" C28" C29" 110.0 . .

loop_
_geom_bond_atom_site_label_1
_geom_bond_atom_site_label_2
_geom_bond_distance
_geom_bond_site_symmetry_2
Ru1 O1 2.075(3) .
Ru1 N4 2.089(4) .
Ru1 N1 2.113(3) .
Ru1 N1 2.113(3) 7_565
Ru1 Ru2 2.2917(6) .
Ru1 Cl 2.4726(14) .
Ru2 N3 2.013(4) .
Ru2 N2 2.028(3) 7_565
Ru2 N2 2.028(3) .
Ru2 O2 2.061(3) .
O1 C26 1.263(6) .
O2 C26 1.283(7) .
N1 C5 1.365(4) .
N1 C1 1.365(5) .
N2 C5 1.351(4) .
N2 C6 1.440(4) .
N3 C15 1.363(6) .
N3 C19 1.369(6) .
N4 C19 1.346(6) .
N4 C20 1.456(6) .
C1 C2 1.367(6) .
C2 C3 1.389(6) .
C3 C4 1.360(6) .
C4 C5 1.422(5) .
C6 C7 1.398(5) .
C6 C11 1.402(5) .
C7 C8 1.389(5) .
C7 C12 1.508(5) .
C8 C9 1.379(5) .
C9 C10 1.377(6) .
C9 C13 1.513(6) .
C10 C11 1.385(5) .
C11 C14 1.506(5) .
C15 C16 1.335(7) .
C16 C17 1.409(8) .
C17 C18 1.350(7) .
C18 C19 1.429(7) .
C20 C21 1.398(4) .
C20 C21 1.398(4) 7_565
C21 C22 1.382(5) .
C21 C24 1.497(5) .
C22 C23 1.388(4) .
C23 C22 1.388(4) 7_565
C23 C25 1.513(8) .
C26 C27 1.486(7) .
O3 C28 1.4402 .
C28 C29 1.5201 .
O3' C28' 1.4399 .
C28' C29' 1.5202 .
O3" C28" 1.4400 .
C28" C29" 1.5197 .

loop_
_geom_hbond_atom_site_label_D
_geom_hbond_atom_site_label_H
_geom_hbond_atom_site_label_A
_geom_hbond_distance_DH
_geom_hbond_distance_HA
_geom_hbond_distance_DA
_geom_hbond_angle_DHA
O3 H3A Cl 0.85 2.45 3.29(2) 170.0
O3' H3B Cl 0.85 2.46 3.11(3) 134.2

loop_
_geom_torsion_atom_site_label_1
_geom_torsion_atom_site_label_2
_geom_torsion_atom_site_label_3
_geom_torsion_atom_site_label_4
_geom_torsion
_geom_torsion_site_symmetry_1
_geom_torsion_site_symmetry_4
O1 Ru1 Ru2 N3 180.0 . .
N4 Ru1 Ru2 N3 0.0 . .
N1 Ru1 Ru2 N3 95.81(8) . .
N1 Ru1 Ru2 N3 -95.81(8) 7_565 .
Cl Ru1 Ru2 N3 0.000(2) . .
O1 Ru1 Ru2 N2 -90.29(8) . 7_565
N4 Ru1 Ru2 N2 89.71(8) . 7_565
N1 Ru1 Ru2 N2 -174.48(11) . 7_565
N1 Ru1 Ru2 N2 -6.09(11) 7_565 7_565
Cl Ru1 Ru2 N2 89.71(8) . 7_565
O1 Ru1 Ru2 N2 90.28(8) . .
N4 Ru1 Ru2 N2 -89.72(8) . .
N1 Ru1 Ru2 N2 6.09(11) . .
N1 Ru1 Ru2 N2 174.48(11) 7_565 .
Cl Ru1 Ru2 N2 -89.72(8) . .
O1 Ru1 Ru2 O2 0.0 . .
N4 Ru1 Ru2 O2 180.0 . .
N1 Ru1 Ru2 O2 -84.19(8) . .
N1 Ru1 Ru2 O2 84.19(8) 7_565 .
Cl Ru1 Ru2 O2 180.000(2) . .
N4 Ru1 O1 C26 0.00(2) . .
N1 Ru1 O1 C26 87.87(8) . .
N1 Ru1 O1 C26 -87.88(8) 7_565 .
Ru2 Ru1 O1 C26 0.000(1) . .
Cl Ru1 O1 C26 180.000(1) . .
N3 Ru2 O2 C26 180.00(6) . .
N2 Ru2 O2 C26 92.54(8) 7_565 .
N2 Ru2 O2 C26 -92.54(8) . .
Ru1 Ru2 O2 C26 0.000(1) . .
O1 Ru1 N1 C5 -96.2(3) . .
N4 Ru1 N1 C5 82.7(3) . .
N1 Ru1 N1 C5 -75.9(8) 7_565 .
Ru2 Ru1 N1 C5 -5.0(2) . .
Cl Ru1 N1 C5 173.2(2) . .
O1 Ru1 N1 C1 77.4(3) . .
N4 Ru1 N1 C1 -103.7(3) . .
N1 Ru1 N1 C1 97.7(8) 7_565 .
Ru2 Ru1 N1 C1 168.6(3) . .
Cl Ru1 N1 C1 -13.2(3) . .
N3 Ru2 N2 C5 -102.5(3) . .
N2 Ru2 N2 C5 176.9(16) 7_565 .
O2 Ru2 N2 C5 78.0(3) . .
Ru1 Ru2 N2 C5 -9.5(2) . .
N3 Ru2 N2 C6 70.1(3) . .
N2 Ru2 N2 C6 -10.6(19) 7_565 .
O2 Ru2 N2 C6 -109.4(3) . .
Ru1 Ru2 N2 C6 163.0(2) . .
N2 Ru2 N3 C15 87.46(8) 7_565 .
N2 Ru2 N3 C15 -87.46(8) . .
O2 Ru2 N3 C15 0.00(5) . .
Ru1 Ru2 N3 C15 180.0 . .
N2 Ru2 N3 C19 -92.54(8) 7_565 .
N2 Ru2 N3 C19 92.54(8) . .
O2 Ru2 N3 C19 180.00(5) . .
Ru1 Ru2 N3 C19 0.0 . .
O1 Ru1 N4 C19 0.000(18) . .
N1 Ru1 N4 C19 -87.77(8) . .
N1 Ru1 N4 C19 87.77(8) 7_565 .
Ru2 Ru1 N4 C19 0.0 . .
Cl Ru1 N4 C19 180.0 . .
O1 Ru1 N4 C20 180.000(17) . .
N1 Ru1 N4 C20 92.23(8) . .
N1 Ru1 N4 C20 -92.23(8) 7_565 .
Ru2 Ru1 N4 C20 180.0 . .
Cl Ru1 N4 C20 0.0 . .
C5 N1 C1 C2 -4.3(5) . .
Ru1 N1 C1 C2 -178.1(3) . .
N1 C1 C2 C3 1.6(6) . .
C1 C2 C3 C4 1.1(7) . .
C2 C3 C4 C5 -0.9(7) . .
C6 N2 C5 N1 -164.8(3) . .
Ru2 N2 C5 N1 7.6(4) . .
C6 N2 C5 C4 16.5(5) . .
Ru2 N2 C5 C4 -171.0(3) . .
C1 N1 C5 N2 -174.3(3) . .
Ru1 N1 C5 N2 -0.7(4) . .
C1 N1 C5 C4 4.3(5) . .
Ru1 N1 C5 C4 178.0(3) . .
C3 C4 C5 N2 176.8(4) . .
C3 C4 C5 N1 -1.8(6) . .
C5 N2 C6 C7 66.0(4) . .
Ru2 N2 C6 C7 -106.6(3) . .
C5 N2 C6 C11 -116.2(4) . .
Ru2 N2 C6 C11 71.3(4) . .
C11 C6 C7 C8 -1.8(5) . .
N2 C6 C7 C8 176.1(3) . .
C11 C6 C7 C12 178.3(4) . .
N2 C6 C7 C12 -3.8(5) . .
C6 C7 C8 C9 0.5(6) . .
C12 C7 C8 C9 -179.6(4) . .
C7 C8 C9 C10 0.9(6) . .
C7 C8 C9 C13 179.7(4) . .
C8 C9 C10 C11 -1.0(6) . .
C13 C9 C10 C11 -179.8(4) . .
C9 C10 C11 C6 -0.2(6) . .
C9 C10 C11 C14 179.2(4) . .
C7 C6 C11 C10 1.7(5) . .
N2 C6 C11 C10 -176.2(3) . .
C7 C6 C11 C14 -177.7(4) . .
N2 C6 C11 C14 4.4(5) . .
C19 N3 C15 C16 0.000(1) . .
Ru2 N3 C15 C16 180.0 . .
N3 C15 C16 C17 0.000(1) . .
C15 C16 C17 C18 0.000(1) . .
C16 C17 C18 C19 0.000(1) . .
C20 N4 C19 N3 180.0 . .
Ru1 N4 C19 N3 0.0 . .
C20 N4 C19 C18 0.000(1) . .
Ru1 N4 C19 C18 180.0 . .
C15 N3 C19 N4 180.0 . .
Ru2 N3 C19 N4 0.0 . .
C15 N3 C19 C18 0.000(1) . .
Ru2 N3 C19 C18 180.0 . .
C17 C18 C19 N4 180.0 . .
C17 C18 C19 N3 0.000(1) . .
C19 N4 C20 C21 87.5(4) . .
Ru1 N4 C20 C21 -92.5(4) . .
C19 N4 C20 C21 -87.5(4) . 7_565
Ru1 N4 C20 C21 92.5(4) . 7_565
C21 C20 C21 C22 -1.4(7) 7_565 .
N4 C20 C21 C22 -176.5(4) . .
C21 C20 C21 C24 175.5(3) 7_565 .
N4 C20 C21 C24 0.5(6) . .
C20 C21 C22 C23 0.4(7) . .
C24 C21 C22 C23 -176.6(4) . .
C21 C22 C23 C22 0.6(9) . 7_565
C21 C22 C23 C25 179.0(6) . .
Ru1 O1 C26 O2 0.000(1) . .
Ru1 O1 C26 C27 180.000(1) . .
Ru2 O2 C26 O1 0.000(2) . .
Ru2 O2 C26 C27 180.000(1) . .
